data_4024597
loop_
_publ_author_name
'Liang Cheng'
'Li Liu'
'Han Jia'
'Dong Wang'
'Yong-Jun Chen'

_publ_section_title
;
Enantioselective Organocatalytic anti-Mannich-Type Reaction of N-Unprotected
3-Substituted 2-Oxindoles with Aromatic N-Ts-aldimines
;
_journal_name_full 'Journal of Organic Chemistry'
_journal_page_first 4650
_journal_page_last 4653
_journal_paper_doi 10.1021/jo9006688
_journal_volume 74
_journal_year 2009
_chemical_absolute_configuration unk
_chemical_formula_moiety 'C29 H25 Br N2 O3 S'
_chemical_formula_sum 'C29 H25 Br N2 O3 S'
_chemical_formula_weight 561.48
_chemical_name_systematic
; 
 ? 
;
_space_group_IT_number 96
_symmetry_cell_setting tetragonal
_symmetry_space_group_name_Hall 'P 4nw 2abw'
_symmetry_space_group_name_H-M 'P 43 21 2'
_atom_sites_solution_hydrogens geom
_atom_sites_solution_primary direct
_atom_sites_solution_secondary difmap
_audit_creation_method SHELXL-97
_cell_angle_alpha 90.00
_cell_angle_beta 90.00
_cell_angle_gamma 90.00
_cell_formula_units_Z 8
_cell_length_a 13.4440(19)
_cell_length_b 13.4440(19)
_cell_length_c 32.156(6)
_cell_measurement_reflns_used 879
_cell_measurement_temperature 173(2)
_cell_measurement_theta_max 27.48
_cell_measurement_theta_min 2.17
_cell_volume 5811.9(16)
_computing_cell_refinement 'Rapid Auto(Rigaku 2001)'
_computing_data_collection 'Rapid Auto(Rigaku 2001)'
_computing_data_reduction 'Rapid Auto(Rigaku 2001)'
_computing_molecular_graphics 'XP in Siemens SHELXTL (Sheldrick, 1994)'
_computing_publication_material 'SHELX97 (Sheldrick, 1997)'
_computing_structure_refinement 'SHELXL-97 (Sheldrick, 1997)'
_computing_structure_solution 'SHELXS-97 (Sheldrick, 1990)'
_diffrn_ambient_temperature 173(2)
_diffrn_measured_fraction_theta_full 1.000
_diffrn_measured_fraction_theta_max 1.000
_diffrn_measurement_device_type 'Rigaku raxis Rapid IP Area Detector'
_diffrn_measurement_method '\w scans at fixed \c = 45\%'
_diffrn_radiation_monochromator graphite
_diffrn_radiation_source 'rotating anode'
_diffrn_radiation_type MoK\a
_diffrn_radiation_wavelength 0.71073
_diffrn_reflns_av_R_equivalents 0.0234
_diffrn_reflns_av_sigmaI/netI 0.2584
_diffrn_reflns_limit_h_max 17
_diffrn_reflns_limit_h_min -17
_diffrn_reflns_limit_k_max 12
_diffrn_reflns_limit_k_min -12
_diffrn_reflns_limit_l_max 41
_diffrn_reflns_limit_l_min -41
_diffrn_reflns_number 7514
_diffrn_reflns_theta_full 27.39
_diffrn_reflns_theta_max 27.39
_diffrn_reflns_theta_min 1.64
_exptl_absorpt_coefficient_mu 1.517
_exptl_absorpt_correction_T_max 0.5752
_exptl_absorpt_correction_T_min 0.5236
_exptl_absorpt_correction_type multi-scan
_exptl_absorpt_process_details 'ABSCOR by T.Higashi    8 March, 1995'
_exptl_crystal_colour colorless
_exptl_crystal_density_diffrn 1.283
_exptl_crystal_density_method 'not measured'
_exptl_crystal_description block
_exptl_crystal_F_000 2304
_exptl_crystal_size_max 0.49
_exptl_crystal_size_mid 0.46
_exptl_crystal_size_min 0.41
_refine_diff_density_max 0.319
_refine_diff_density_min -0.256
_refine_diff_density_rms 0.056
_refine_ls_abs_structure_details 'Flack H D (1983), Acta Cryst. A39, 876-881'
_refine_ls_abs_structure_Flack 0.512(16)
_refine_ls_extinction_method none
_refine_ls_goodness_of_fit_ref 0.546
_refine_ls_hydrogen_treatment constr
_refine_ls_matrix_type full
_refine_ls_number_parameters 299
_refine_ls_number_reflns 6601
_refine_ls_number_restraints 6
_refine_ls_restrained_S_all 0.545
_refine_ls_R_factor_all 0.0854
_refine_ls_R_factor_gt 0.0357
_refine_ls_shift/su_max 0.000
_refine_ls_shift/su_mean 0.000
_refine_ls_structure_factor_coef Fsqd
_refine_ls_weighting_details 'calc w=1/[\s^2^(Fo^2^)+(0.0150P)^2^+0.0000P] where P=(Fo^2^+2Fc^2^)/3'
_refine_ls_weighting_scheme calc
_refine_ls_wR_factor_gt 0.0785
_refine_ls_wR_factor_ref 0.0855
_reflns_number_gt 2391
_reflns_number_total 6601
_reflns_threshold_expression >2sigma(I)
_cod_data_source_file jo9006688_si_001.cif
_cod_data_source_block sx2619
_cod_original_sg_symbol_H-M P4(3)2(1)2
_cod_database_code 4024597

loop_
_symmetry_equiv_pos_as_xyz
'x, y, z'
'-x, -y, z+1/2'
'-y+1/2, x+1/2, z+3/4'
'y+1/2, -x+1/2, z+1/4'
'-x+1/2, y+1/2, -z+3/4'
'x+1/2, -y+1/2, -z+1/4'
'y, x, -z'
'-y, -x, -z+1/2'

loop_
_atom_site_label
_atom_site_type_symbol
_atom_site_fract_x
_atom_site_fract_y
_atom_site_fract_z
_atom_site_U_iso_or_equiv
_atom_site_adp_type
_atom_site_occupancy
_atom_site_symmetry_multiplicity
_atom_site_calc_flag
_atom_site_refinement_flags
_atom_site_disorder_assembly
_atom_site_disorder_group
Br1 Br 0.37592(5) 0.76814(4) 0.022171(14) 0.0742(2) Uani 1 1 d . . .
S1 S 0.70020(8) 0.11196(9) 0.05277(3) 0.0404(3) Uani 1 1 d . . .
O1 O 0.80092(19) 0.1121(2) 0.03800(7) 0.0451(8) Uani 1 1 d . . .
O2 O 0.62031(19) 0.1271(2) 0.02360(7) 0.0491(7) Uani 1 1 d . . .
O3 O 0.39154(19) 0.29052(19) 0.12166(7) 0.0406(7) Uani 1 1 d . . .
N1 N 0.6943(2) 0.1975(2) 0.08834(8) 0.0351(8) Uani 1 1 d . . .
H1B H 0.7464 0.2345 0.0941 0.042 Uiso 1 1 calc R . .
N2 N 0.4812(2) 0.3905(2) 0.16609(8) 0.0379(8) Uani 1 1 d . . .
H2B H 0.4343 0.4039 0.1843 0.046 Uiso 1 1 calc R . .
C1 C 0.5839(3) -0.0462(3) 0.07617(12) 0.0455(12) Uani 1 1 d . . .
H1C H 0.5341 -0.0179 0.0589 0.055 Uiso 1 1 calc R . .
C2 C 0.5643(4) -0.1313(4) 0.09838(13) 0.0575(14) Uani 1 1 d . . .
H2C H 0.5005 -0.1614 0.0965 0.069 Uiso 1 1 calc R . .
C3 C 0.6357(5) -0.1733(3) 0.12318(14) 0.0623(16) Uani 1 1 d . . .
C4 C 0.7288(4) -0.1284(4) 0.12500(13) 0.0634(14) Uani 1 1 d . . .
H4A H 0.7789 -0.1579 0.1418 0.076 Uiso 1 1 calc R . .
C5 C 0.7509(4) -0.0438(3) 0.10362(13) 0.0655(16) Uani 1 1 d . . .
H5A H 0.8150 -0.0142 0.1054 0.079 Uiso 1 1 calc R . .
C6 C 0.6764(4) -0.0021(3) 0.07908(12) 0.0430(12) Uani 1 1 d . . .
C7 C 0.6154(4) -0.2691(3) 0.14824(12) 0.0802(17) Uani 1 1 d . . .
H7A H 0.5463 -0.2900 0.1440 0.120 Uiso 1 1 calc R . .
H7B H 0.6267 -0.2563 0.1779 0.120 Uiso 1 1 calc R . .
H7C H 0.6604 -0.3219 0.1388 0.120 Uiso 1 1 calc R . .
C8 C 0.59983(11) 0.21180(10) 0.11079(4) 0.0293(9) Uani 1 1 d . . .
H8A H 0.5481 0.1746 0.0948 0.035 Uiso 1 1 calc R . .
C9 C 0.59882(11) 0.16883(10) 0.15454(4) 0.0393(11) Uani 1 1 d RD . .
C10 C 0.51946(11) 0.10840(10) 0.16593(4) 0.0640(14) Uani 1 1 d RD . .
H10 H 0.4683 0.0941 0.1464 0.077 Uiso 1 1 calc R . .
C11 C 0.51495(11) 0.06888(10) 0.20583(4) 0.0743(17) Uani 1 1 d RD . .
H11 H 0.4607 0.0276 0.2136 0.089 Uiso 1 1 calc R . .
C12 C 0.58979(11) 0.08978(10) 0.23434(4) 0.0642(15) Uani 1 1 d RD . .
H12 H 0.5867 0.0628 0.2616 0.077 Uiso 1 1 calc R . .
C13 C 0.66915(11) 0.15020(10) 0.22296(4) 0.0590(14) Uani 1 1 d RD . .
H13 H 0.7203 0.1645 0.2425 0.071 Uiso 1 1 calc R . .
C14 C 0.67366(11) 0.18973(10) 0.18306(4) 0.0488(12) Uani 1 1 d RD . .
H14 H 0.7279 0.2310 0.1753 0.059 Uiso 1 1 calc R . .
C15 C 0.56841(11) 0.32712(10) 0.10899(4) 0.0321(10) Uani 1 1 d R . .
C16 C 0.63181(11) 0.39171(10) 0.13493(4) 0.0289(9) Uani 1 1 d R . .
C17 C 0.73212(11) 0.42057(10) 0.13180(4) 0.0437(11) Uani 1 1 d R . .
H17A H 0.7717 0.3977 0.1093 0.052 Uiso 1 1 calc R . .
C18 C 0.7728(3) 0.4822(3) 0.16160(13) 0.0537(13) Uani 1 1 d . . .
H18A H 0.8402 0.5027 0.1593 0.064 Uiso 1 1 calc R . .
C19 C 0.7171(4) 0.5134(3) 0.19402(14) 0.0516(13) Uani 1 1 d . . .
H19A H 0.7476 0.5546 0.2144 0.062 Uiso 1 1 calc R . .
C20 C 0.6196(3) 0.4891(3) 0.19905(12) 0.0480(12) Uani 1 1 d . . .
H20A H 0.5813 0.5128 0.2218 0.058 Uiso 1 1 calc R . .
C21 C 0.5798(3) 0.4273(3) 0.16871(12) 0.0404(11) Uani 1 1 d . . .
C22 C 0.4679(3) 0.3319(3) 0.13204(11) 0.0322(10) Uani 1 1 d . . .
C23 C 0.5561(3) 0.3582(3) 0.06363(11) 0.0355(11) Uani 1 1 d . . .
H23A H 0.6220 0.3558 0.0499 0.043 Uiso 1 1 calc R . .
H23B H 0.5127 0.3092 0.0495 0.043 Uiso 1 1 calc R . .
C24 C 0.5128(3) 0.4599(3) 0.05766(11) 0.0360(11) Uani 1 1 d . . .
C25 C 0.5716(3) 0.5459(3) 0.05545(12) 0.0470(12) Uani 1 1 d . . .
H25A H 0.6414 0.5406 0.0597 0.056 Uiso 1 1 calc R . .
C26 C 0.5307(4) 0.6383(3) 0.04725(12) 0.0492(12) Uani 1 1 d . . .
H26A H 0.5712 0.6962 0.0472 0.059 Uiso 1 1 calc R . .
C27 C 0.4327(4) 0.6451(3) 0.03932(12) 0.0489(13) Uani 1 1 d . . .
C28 C 0.3703(4) 0.5647(3) 0.04128(12) 0.0486(13) Uani 1 1 d . . .
H28A H 0.3011 0.5718 0.0361 0.058 Uiso 1 1 calc R . .
C29 C 0.4107(3) 0.4727(3) 0.05098(11) 0.0445(12) Uani 1 1 d . . .
H29A H 0.3679 0.4168 0.0531 0.053 Uiso 1 1 calc R . .

loop_
_atom_site_aniso_label
_atom_site_aniso_U_11
_atom_site_aniso_U_22
_atom_site_aniso_U_33
_atom_site_aniso_U_23
_atom_site_aniso_U_13
_atom_site_aniso_U_12
Br1 0.0996(5) 0.0438(3) 0.0791(3) -0.0070(3) -0.0223(4) 0.0362(3)
S1 0.0365(7) 0.0388(7) 0.0458(5) -0.0014(6) -0.0104(6) 0.0044(6)
O1 0.0366(17) 0.054(2) 0.0444(14) -0.0042(16) -0.0026(14) 0.0127(16)
O2 0.0463(18) 0.0500(18) 0.0510(13) 0.0062(17) -0.0245(16) 0.0079(17)
O3 0.0215(16) 0.0418(19) 0.0586(16) -0.0003(16) -0.0043(15) 0.0016(15)
N1 0.0221(19) 0.032(2) 0.0516(18) -0.0058(18) 0.0001(18) -0.0014(17)
N2 0.032(2) 0.047(2) 0.0350(16) -0.0004(19) 0.0049(17) -0.0034(19)
C1 0.045(3) 0.037(3) 0.054(3) -0.001(2) -0.013(3) -0.003(3)
C2 0.056(4) 0.040(3) 0.077(3) -0.007(3) -0.009(3) -0.004(3)
C3 0.097(5) 0.027(3) 0.063(3) -0.013(3) -0.005(4) 0.007(3)
C4 0.077(4) 0.042(3) 0.072(3) 0.003(3) -0.044(3) 0.011(3)
C5 0.075(4) 0.039(3) 0.082(3) 0.012(3) -0.049(3) -0.005(3)
C6 0.058(3) 0.028(3) 0.044(3) -0.010(2) -0.014(3) 0.011(2)
C7 0.105(5) 0.056(3) 0.079(3) 0.013(3) -0.005(4) -0.002(4)
C8 0.019(2) 0.023(2) 0.046(2) 0.006(2) -0.003(2) -0.0028(17)
C9 0.032(3) 0.019(2) 0.067(3) 0.002(2) 0.003(3) 0.008(2)
C10 0.049(3) 0.048(3) 0.095(3) 0.009(3) 0.023(3) -0.015(3)
C11 0.092(4) 0.048(4) 0.083(3) 0.021(3) 0.026(4) -0.025(3)
C12 0.086(4) 0.051(3) 0.056(3) 0.015(3) 0.022(3) 0.008(3)
C13 0.075(4) 0.057(3) 0.045(2) 0.021(3) 0.011(3) 0.007(3)
C14 0.044(3) 0.041(3) 0.061(3) 0.013(3) 0.004(3) 0.001(2)
C15 0.019(2) 0.033(3) 0.045(2) 0.004(2) 0.005(2) 0.0058(19)
C16 0.023(2) 0.023(2) 0.041(2) 0.015(2) -0.007(2) 0.0007(19)
C17 0.032(3) 0.035(3) 0.064(3) 0.015(2) 0.003(3) 0.002(2)
C18 0.037(3) 0.034(3) 0.090(3) 0.009(3) -0.015(3) -0.014(2)
C19 0.054(3) 0.037(3) 0.064(3) 0.002(3) -0.017(3) -0.014(3)
C20 0.057(3) 0.043(3) 0.043(2) 0.005(2) -0.006(3) -0.007(3)
C21 0.034(3) 0.039(3) 0.048(2) 0.018(2) -0.006(2) 0.005(2)
C22 0.027(3) 0.025(2) 0.044(2) 0.016(2) 0.000(2) 0.006(2)
C23 0.029(2) 0.033(3) 0.045(2) 0.000(2) 0.002(2) 0.006(2)
C24 0.034(3) 0.041(3) 0.033(2) 0.002(2) 0.003(2) 0.011(2)
C25 0.042(3) 0.041(3) 0.058(3) 0.008(3) -0.004(3) 0.003(2)
C26 0.056(3) 0.038(3) 0.053(3) 0.007(2) -0.007(3) 0.005(3)
C27 0.071(4) 0.034(3) 0.041(2) -0.001(2) -0.009(3) 0.026(3)
C28 0.044(3) 0.059(3) 0.043(2) -0.004(3) 0.003(2) 0.022(3)
C29 0.040(3) 0.046(3) 0.048(2) 0.008(2) -0.009(2) 0.005(2)

loop_
_atom_type_symbol
_atom_type_description
_atom_type_scat_dispersion_real
_atom_type_scat_dispersion_imag
_atom_type_scat_source
C C 0.0033 0.0016 'International Tables Vol C Tables 4.2.6.8 and 6.1.1.4'
H H 0.0000 0.0000 'International Tables Vol C Tables 4.2.6.8 and 6.1.1.4'
N N 0.0061 0.0033 'International Tables Vol C Tables 4.2.6.8 and 6.1.1.4'
O O 0.0106 0.0060 'International Tables Vol C Tables 4.2.6.8 and 6.1.1.4'
S S 0.1246 0.1234 'International Tables Vol C Tables 4.2.6.8 and 6.1.1.4'
Br Br -0.2901 2.4595 'International Tables Vol C Tables 4.2.6.8 and 6.1.1.4'

loop_
_geom_angle_atom_site_label_1
_geom_angle_atom_site_label_2
_geom_angle_atom_site_label_3
_geom_angle
_geom_angle_site_symmetry_1
_geom_angle_site_symmetry_3
_geom_angle_publ_flag
O1 S1 O2 119.19(15) . . ?
O1 S1 N1 106.19(17) . . ?
O2 S1 N1 108.77(17) . . ?
O1 S1 C6 109.1(2) . . ?
O2 S1 C6 107.3(2) . . ?
N1 S1 C6 105.44(16) . . ?
C8 N1 S1 118.7(2) . . ?
C8 N1 H1B 120.6 . . ?
S1 N1 H1B 120.6 . . ?
C22 N2 C21 111.9(3) . . ?
C22 N2 H2B 124.1 . . ?
C21 N2 H2B 124.1 . . ?
C2 C1 C6 119.7(4) . . ?
C2 C1 H1C 120.2 . . ?
C6 C1 H1C 120.2 . . ?
C3 C2 C1 120.8(5) . . ?
C3 C2 H2C 119.6 . . ?
C1 C2 H2C 119.6 . . ?
C2 C3 C4 118.5(4) . . ?
C2 C3 C7 121.6(5) . . ?
C4 C3 C7 119.9(5) . . ?
C5 C4 C3 122.5(5) . . ?
C5 C4 H4A 118.7 . . ?
C3 C4 H4A 118.7 . . ?
C4 C5 C6 117.7(5) . . ?
C4 C5 H5A 121.1 . . ?
C6 C5 H5A 121.1 . . ?
C1 C6 C5 120.9(4) . . ?
C1 C6 S1 120.0(4) . . ?
C5 C6 S1 119.1(4) . . ?
C3 C7 H7A 109.5 . . ?
C3 C7 H7B 109.5 . . ?
H7A C7 H7B 109.5 . . ?
C3 C7 H7C 109.5 . . ?
H7A C7 H7C 109.5 . . ?
H7B C7 H7C 109.5 . . ?
N1 C8 C9 114.29(12) . . ?
N1 C8 C15 109.57(14) . . ?
C9 C8 C15 113.4 . . ?
N1 C8 H8A 106.3 . . ?
C9 C8 H8A 106.3 . . ?
C15 C8 H8A 106.3 . . ?
C14 C9 C10 120.0 . . ?
C14 C9 C8 121.8 . . ?
C10 C9 C8 118.2 . . ?
C11 C10 C9 120.0 . . ?
C11 C10 H10 120.0 . . ?
C9 C10 H10 120.0 . . ?
C12 C11 C10 120.0 . . ?
C12 C11 H11 120.0 . . ?
C10 C11 H11 120.0 . . ?
C11 C12 C13 120.0 . . ?
C11 C12 H12 120.0 . . ?
C13 C12 H12 120.0 . . ?
C12 C13 C14 120.0 . . ?
C12 C13 H13 120.0 . . ?
C14 C13 H13 120.0 . . ?
C13 C14 C9 120.0 . . ?
C13 C14 H14 120.0 . . ?
C9 C14 H14 120.0 . . ?
C16 C15 C23 116.23(16) . . ?
C16 C15 C22 102.11(17) . . ?
C23 C15 C22 110.7(2) . . ?
C16 C15 C8 113.3 . . ?
C23 C15 C8 109.06(15) . . ?
C22 C15 C8 104.65(15) . . ?
C21 C16 C17 116.6(2) . . ?
C21 C16 C15 110.9(2) . . ?
C17 C16 C15 132.5 . . ?
C18 C17 C16 119.7(2) . . ?
C18 C17 H17A 120.1 . . ?
C16 C17 H17A 120.1 . . ?
C19 C18 C17 120.2(4) . . ?
C19 C18 H18A 119.9 . . ?
C17 C18 H18A 119.9 . . ?
C18 C19 C20 123.4(5) . . ?
C18 C19 H19A 118.3 . . ?
C20 C19 H19A 118.3 . . ?
C19 C20 C21 115.6(4) . . ?
C19 C20 H20A 122.2 . . ?
C21 C20 H20A 122.2 . . ?
C16 C21 C20 124.5(4) . . ?
C16 C21 N2 107.9(3) . . ?
C20 C21 N2 127.6(4) . . ?
O3 C22 N2 126.7(4) . . ?
O3 C22 C15 126.1(3) . . ?
N2 C22 C15 107.2(3) . . ?
C24 C23 C15 114.4(3) . . ?
C24 C23 H23A 108.6 . . ?
C15 C23 H23A 108.6 . . ?
C24 C23 H23B 108.6 . . ?
C15 C23 H23B 108.6 . . ?
H23A C23 H23B 107.6 . . ?
C29 C24 C25 116.3(4) . . ?
C29 C24 C23 120.8(4) . . ?
C25 C24 C23 122.7(4) . . ?
C26 C25 C24 121.7(4) . . ?
C26 C25 H25A 119.2 . . ?
C24 C25 H25A 119.2 . . ?
C27 C26 C25 119.2(5) . . ?
C27 C26 H26A 120.4 . . ?
C25 C26 H26A 120.4 . . ?
C26 C27 C28 122.5(5) . . ?
C26 C27 Br1 120.5(4) . . ?
C28 C27 Br1 117.0(4) . . ?
C27 C28 C29 118.4(4) . . ?
C27 C28 H28A 120.8 . . ?
C29 C28 H28A 120.8 . . ?
C28 C29 C24 121.9(5) . . ?
C28 C29 H29A 119.1 . . ?
C24 C29 H29A 119.1 . . ?

loop_
_geom_bond_atom_site_label_1
_geom_bond_atom_site_label_2
_geom_bond_distance
_geom_bond_site_symmetry_2
_geom_bond_publ_flag
Br1 C27 1.903(4) . ?
S1 O1 1.435(3) . ?
S1 O2 1.440(2) . ?
S1 N1 1.623(3) . ?
S1 C6 1.780(4) . ?
O3 C22 1.215(4) . ?
N1 C8 1.473(3) . ?
N1 H1B 0.8800 . ?
N2 C22 1.361(4) . ?
N2 C21 1.417(5) . ?
N2 H2B 0.8800 . ?
C1 C2 1.374(6) . ?
C1 C6 1.381(6) . ?
C1 H1C 0.9500 . ?
C2 C3 1.369(6) . ?
C2 H2C 0.9500 . ?
C3 C4 1.391(6) . ?
C3 C7 1.544(6) . ?
C4 C5 1.362(6) . ?
C4 H4A 0.9500 . ?
C5 C6 1.393(5) . ?
C5 H5A 0.9500 . ?
C7 H7A 0.9800 . ?
C7 H7B 0.9800 . ?
C7 H7C 0.9800 . ?
C8 C9 1.5209 . ?
C8 C15 1.6079 . ?
C8 H8A 1.0000 . ?
C9 C14 1.3901 . ?
C9 C10 1.3901 . ?
C10 C11 1.3900 . ?
C10 H10 0.9500 . ?
C11 C12 1.3899 . ?
C11 H11 0.9500 . ?
C12 C13 1.3900 . ?
C12 H12 0.9500 . ?
C13 C14 1.3901 . ?
C13 H13 0.9500 . ?
C14 H14 0.9500 . ?
C15 C16 1.4752 . ?
C15 C23 1.526(4) . ?
C15 C22 1.542(4) . ?
C16 C21 1.377(4) . ?
C16 C17 1.4069 . ?
C17 C18 1.379(4) . ?
C17 H17A 0.9500 . ?
C18 C19 1.351(5) . ?
C18 H18A 0.9500 . ?
C19 C20 1.361(6) . ?
C19 H19A 0.9500 . ?
C20 C21 1.389(5) . ?
C20 H20A 0.9500 . ?
C23 C24 1.499(5) . ?
C23 H23A 0.9900 . ?
C23 H23B 0.9900 . ?
C24 C29 1.400(5) . ?
C24 C25 1.403(6) . ?
C25 C26 1.384(6) . ?
C25 H25A 0.9500 . ?
C26 C27 1.345(6) . ?
C26 H26A 0.9500 . ?
C27 C28 1.369(6) . ?
C28 C29 1.387(5) . ?
C28 H28A 0.9500 . ?
C29 H29A 0.9500 . ?

loop_
_geom_hbond_atom_site_label_D
_geom_hbond_atom_site_label_H
_geom_hbond_atom_site_label_A
_geom_hbond_distance_DH
_geom_hbond_distance_HA
_geom_hbond_distance_DA
_geom_hbond_angle_DHA
_geom_hbond_site_symmetry_A
N1 H1B O3 0.88 2.27 2.952(4) 134.8 6
N2 H2B O1 0.88 2.01 2.839(4) 155.7 6_455

loop_
_geom_torsion_atom_site_label_1
_geom_torsion_atom_site_label_2
_geom_torsion_atom_site_label_3
_geom_torsion_atom_site_label_4
_geom_torsion
_geom_torsion_site_symmetry_1
_geom_torsion_site_symmetry_2
_geom_torsion_site_symmetry_3
_geom_torsion_site_symmetry_4
_geom_torsion_publ_flag
O1 S1 N1 C8 -177.3(2) . . . . ?
O2 S1 N1 C8 53.3(3) . . . . ?
C6 S1 N1 C8 -61.5(3) . . . . ?
C6 C1 C2 C3 -0.4(7) . . . . ?
C1 C2 C3 C4 -0.7(7) . . . . ?
C1 C2 C3 C7 -179.7(4) . . . . ?
C2 C3 C4 C5 1.1(7) . . . . ?
C7 C3 C4 C5 -179.9(4) . . . . ?
C3 C4 C5 C6 -0.2(7) . . . . ?
C2 C1 C6 C5 1.3(7) . . . . ?
C2 C1 C6 S1 -176.4(3) . . . . ?
C4 C5 C6 C1 -0.9(7) . . . . ?
C4 C5 C6 S1 176.8(3) . . . . ?
O1 S1 C6 C1 -144.2(4) . . . . ?
O2 S1 C6 C1 -13.8(4) . . . . ?
N1 S1 C6 C1 102.1(4) . . . . ?
O1 S1 C6 C5 38.0(4) . . . . ?
O2 S1 C6 C5 168.5(3) . . . . ?
N1 S1 C6 C5 -75.7(4) . . . . ?
S1 N1 C8 C9 103.42(17) . . . . ?
S1 N1 C8 C15 -128.05(17) . . . . ?
N1 C8 C9 C14 50.69(15) . . . . ?
C15 C8 C9 C14 -75.9 . . . . ?
N1 C8 C9 C10 -130.31(15) . . . . ?
C15 C8 C9 C10 103.1 . . . . ?
C14 C9 C10 C11 0.0 . . . . ?
C8 C9 C10 C11 -179.0 . . . . ?
C9 C10 C11 C12 0.0 . . . . ?
C10 C11 C12 C13 0.0 . . . . ?
C11 C12 C13 C14 0.0 . . . . ?
C12 C13 C14 C9 0.0 . . . . ?
C10 C9 C14 C13 0.0 . . . . ?
C8 C9 C14 C13 179.0 . . . . ?
N1 C8 C15 C16 -71.39(13) . . . . ?
C9 C8 C15 C16 57.6 . . . . ?
N1 C8 C15 C23 59.7(2) . . . . ?
C9 C8 C15 C23 -171.24(17) . . . . ?
N1 C8 C15 C22 178.2(2) . . . . ?
C9 C8 C15 C22 -52.78(16) . . . . ?
C23 C15 C16 C21 122.2(3) . . . . ?
C22 C15 C16 C21 1.6(2) . . . . ?
C8 C15 C16 C21 -110.36(18) . . . . ?
C23 C15 C16 C17 -59.19(17) . . . . ?
C22 C15 C16 C17 -179.75(14) . . . . ?
C8 C15 C16 C17 68.3 . . . . ?
C21 C16 C17 C18 -0.6(3) . . . . ?
C15 C16 C17 C18 -179.1(2) . . . . ?
C16 C17 C18 C19 1.1(5) . . . . ?
C17 C18 C19 C20 -1.4(7) . . . . ?
C18 C19 C20 C21 1.2(7) . . . . ?
C17 C16 C21 C20 0.4(4) . . . . ?
C15 C16 C21 C20 179.3(3) . . . . ?
C17 C16 C21 N2 179.75(19) . . . . ?
C15 C16 C21 N2 -1.4(3) . . . . ?
C19 C20 C21 C16 -0.7(6) . . . . ?
C19 C20 C21 N2 -179.9(4) . . . . ?
C22 N2 C21 C16 0.5(4) . . . . ?
C22 N2 C21 C20 179.8(4) . . . . ?
C21 N2 C22 O3 -179.7(4) . . . . ?
C21 N2 C22 C15 0.6(4) . . . . ?
C16 C15 C22 O3 179.0(3) . . . . ?
C23 C15 C22 O3 54.7(4) . . . . ?
C8 C15 C22 O3 -62.7(4) . . . . ?
C16 C15 C22 N2 -1.3(3) . . . . ?
C23 C15 C22 N2 -125.6(3) . . . . ?
C8 C15 C22 N2 117.0(2) . . . . ?
C16 C15 C23 C24 -58.8(3) . . . . ?
C22 C15 C23 C24 57.1(4) . . . . ?
C8 C15 C23 C24 171.7(3) . . . . ?
C15 C23 C24 C29 -95.5(4) . . . . ?
C15 C23 C24 C25 89.2(5) . . . . ?
C29 C24 C25 C26 0.2(7) . . . . ?
C23 C24 C25 C26 175.7(4) . . . . ?
C24 C25 C26 C27 -3.1(7) . . . . ?
C25 C26 C27 C28 3.7(7) . . . . ?
C25 C26 C27 Br1 -173.3(3) . . . . ?
C26 C27 C28 C29 -1.4(7) . . . . ?
Br1 C27 C28 C29 175.8(3) . . . . ?
C27 C28 C29 C24 -1.7(7) . . . . ?
C25 C24 C29 C28 2.2(7) . . . . ?
C23 C24 C29 C28 -173.5(4) . . . . ?

loop_
_platon_squeeze_void_nr
_platon_squeeze_void_average_x
_platon_squeeze_void_average_y
_platon_squeeze_void_average_z
_platon_squeeze_void_volume
_platon_squeeze_void_count_electrons
_platon_squeeze_void_content
1 0.210 0.210 0.500 215 74 ' '
2 0.290 0.710 0.250 215 74 ' '
3 0.710 0.290 0.750 216 74 ' '
4 0.790 0.790 1.000 215 74 ' '

loop_
_cod_related_entry_id
_cod_related_entry_database
_cod_related_entry_code
1 ChemSpider 30658968
